data_4324514
loop_
_publ_author_name
'Rihong Cong'
'Tao Yang'
'Zheming Wang'
'Junliang Sun'
'Fuhui Liao'
'Yingxia Wang'
'Jianhua Lin'

_publ_contact_author_address
; 
College of Chemistry and Molecular Engineering
      Peaking University, Beijing 100871 
      China
;
_publ_contact_author_email jhlin@pku.edu.cn
_publ_contact_author_fax '86 10 6275 1708'
_publ_contact_author_name 'Dr J. H. Lin'
_publ_contact_author_phone '86 10 6275 1715'
_publ_section_title
;
 Syntheses, Structure, and Luminescent Properties of Novel Hydrated Rare
 Earth Borates Ln2B6O10(OH)4.H2O (Ln= Pr, Nd, Sm, Eu, Gd, Dy, Ho, and Y)
;
_journal_name_full 'Inorganic Chemistry'
_journal_page_first 1767
_journal_page_last 1774
_journal_paper_doi 10.1021/ic102230r
_journal_volume 50
_journal_year 2011
_chemical_formula_moiety Nd2B6O10(OH)4.H2O
_chemical_formula_sum 'B6 H6 Nd2 O15'
_chemical_formula_weight 599.39
_chemical_name_systematic
;
 ?
;
_space_group_IT_number 15
_symmetry_cell_setting monoclinic
_symmetry_space_group_name_Hall '-C 2yc'
_symmetry_space_group_name_H-M 'C 1 2/c 1'
_atom_sites_solution_hydrogens geom
_atom_sites_solution_primary direct
_atom_sites_solution_secondary difmap
_audit_creation_method SHELXL-97
_audit_update_record
;
2009-09-11 # Formatted by publCIF
;
_cell_angle_alpha 90.00
_cell_angle_beta 108.29(3)
_cell_angle_gamma 90.00
_cell_formula_units_Z 4
_cell_length_a 21.756(4)
_cell_length_b 4.3671(9)
_cell_length_c 12.192(2)
_cell_measurement_pressure 101
_cell_measurement_reflns_used 10678
_cell_measurement_temperature 293(2)
_cell_measurement_theta_max 27.50
_cell_measurement_theta_min 3.45
_cell_volume 1099.8(4)
_computing_cell_refinement 'HKL Scalepack (Otwinowski & Minor, 1997)'
_computing_data_collection 'KappaCCD (Nonius B. V., 1998)'
_computing_data_reduction 'HKL Denzo (Otwinowski & Minor, 1997) & maXus (Mackay et al., 1998)'
_computing_molecular_graphics 'Bruker SHELXTL V5.1 (Sheldrick, 1998)'
_computing_publication_material 'SHELXL-97 (Sheldrick, 1997)'
_computing_structure_refinement 'SHELXL-97 (Sheldrick, 1997)'
_computing_structure_solution 'SHELXS-97 (Sheldrick, 1997)'
_diffrn_ambient_temperature 293(2)
_diffrn_detector_area_resol_mean 9
_diffrn_measured_fraction_theta_full 0.996
_diffrn_measured_fraction_theta_max 0.996
_diffrn_measurement_device_type 'NONIUS KappaCCD'
_diffrn_measurement_method CCD
_diffrn_radiation_monochromator graphite
_diffrn_radiation_source 'fine-focus sealed tube'
_diffrn_radiation_type MoK\a
_diffrn_radiation_wavelength 0.71073
_diffrn_reflns_av_R_equivalents 0.0692
_diffrn_reflns_av_sigmaI/netI 0.0480
_diffrn_reflns_limit_h_max 27
_diffrn_reflns_limit_h_min -28
_diffrn_reflns_limit_k_max 5
_diffrn_reflns_limit_k_min -5
_diffrn_reflns_limit_l_max 15
_diffrn_reflns_limit_l_min -15
_diffrn_reflns_number 7840
_diffrn_reflns_theta_full 27.50
_diffrn_reflns_theta_max 27.50
_diffrn_reflns_theta_min 3.45
_exptl_absorpt_coefficient_mu 9.431
_exptl_absorpt_correction_T_max 0.763
_exptl_absorpt_correction_T_min 0.508
_exptl_absorpt_correction_type multi-scan
_exptl_absorpt_process_details
;
multi-scan from symmetry-related measurements 
 Sortav (Blessing 1995)
;
_exptl_crystal_colour 'light yellow'
_exptl_crystal_density_diffrn 3.620
_exptl_crystal_description block
_exptl_crystal_F_000 1104
_exptl_crystal_size_max 0.10
_exptl_crystal_size_mid 0.09
_exptl_crystal_size_min 0.03
_refine_diff_density_max 2.087
_refine_diff_density_min -1.972
_refine_diff_density_rms 0.251
_refine_ls_extinction_method none
_refine_ls_goodness_of_fit_ref 1.000
_refine_ls_hydrogen_treatment mixed
_refine_ls_matrix_type full
_refine_ls_number_parameters 109
_refine_ls_number_reflns 1267
_refine_ls_number_restraints 0
_refine_ls_restrained_S_all 1.000
_refine_ls_R_factor_all 0.0380
_refine_ls_R_factor_gt 0.0271
_refine_ls_shift/su_max 0.001
_refine_ls_shift/su_mean 0.000
_refine_ls_structure_factor_coef Fsqd
_refine_ls_weighting_details 'calc w=1/[\s^2^(Fo^2^)+(0.0287P)^2^+0.0000P] where P=(Fo^2^+2Fc^2^)/3'
_refine_ls_weighting_scheme calc
_refine_ls_wR_factor_gt 0.0554
_refine_ls_wR_factor_ref 0.0569
_reflns_number_gt 1005
_reflns_number_total 1267
_reflns_threshold_expression >2sigma(I)
_cod_data_source_file ic102230r_si_002.cif
_cod_data_source_block H6Nd2B6O15
_cod_original_cell_volume 1099.9(4)
_cod_original_sg_symbol_H-M 'C 2/c'
_cod_database_code 4324514

loop_
_symmetry_equiv_pos_as_xyz
'x, y, z'
'-x, y, -z+1/2'
'x+1/2, y+1/2, z'
'-x+1/2, y+1/2, -z+1/2'
'-x, -y, -z'
'x, -y, z-1/2'
'-x+1/2, -y+1/2, -z'
'x+1/2, -y+1/2, z-1/2'

loop_
_atom_site_label
_atom_site_type_symbol
_atom_site_fract_x
_atom_site_fract_y
_atom_site_fract_z
_atom_site_U_iso_or_equiv
_atom_site_adp_type
_atom_site_occupancy
_atom_site_symmetry_multiplicity
_atom_site_calc_flag
_atom_site_refinement_flags
Nd1 Nd 0.202517(13) 0.05199(7) 0.83259(2) 0.01287(11) Uani 1 1 d .
O1 O 0.08211(18) -0.5366(8) 1.0016(3) 0.0175(8) Uani 1 1 d .
O2 O 0.24193(17) 0.0652(8) 0.6641(3) 0.0135(7) Uani 1 1 d .
O3 O 0.15914(16) -0.1624(9) 0.9744(3) 0.0151(8) Uani 1 1 d .
O4 O 0.12388(17) 0.4441(8) 0.8392(3) 0.0151(8) Uani 1 1 d .
H4 H 0.0852 0.4036 0.8124 0.023 Uiso 1 1 calc R
O5 O 0.13184(16) -0.0673(8) 0.6361(3) 0.0140(8) Uani 1 1 d .
O6 O 0.02483(17) -0.7883(9) 1.1128(3) 0.0245(9) Uani 1 1 d .
H6 H -0.0047 -0.6862 1.0702 0.037 Uiso 1 1 calc R
O7 O 0.30547(15) 0.1685(8) 0.9691(3) 0.0129(7) Uani 1 1 d .
O8 O 0.0000 0.2256(13) 0.7500 0.0230(13) Uani 1 2 d S
H8 H 0.006(3) 0.078(14) 0.701(5) 0.04(2) Uiso 1 1 d .
B1 B 0.0797(3) -0.7496(14) 1.0815(5) 0.0161(13) Uani 1 1 d .
B2 B 0.3176(3) 0.4688(13) 0.9236(5) 0.0111(12) Uani 1 1 d .
B3 B 0.1395(3) 0.5211(13) 0.9633(5) 0.0128(13) Uani 1 1 d .

loop_
_atom_site_aniso_label
_atom_site_aniso_U_11
_atom_site_aniso_U_22
_atom_site_aniso_U_33
_atom_site_aniso_U_23
_atom_site_aniso_U_13
_atom_site_aniso_U_12
Nd1 0.01418(17) 0.01257(16) 0.01197(16) 0.00022(12) 0.00425(11) 0.00061(12)
O1 0.018(2) 0.017(2) 0.019(2) 0.0039(16) 0.0076(16) 0.0059(15)
O2 0.0145(18) 0.0101(18) 0.0141(19) 0.0006(15) 0.0022(15) 0.0009(14)
O3 0.0207(19) 0.0122(19) 0.0124(19) -0.0010(15) 0.0053(15) 0.0000(16)
O4 0.0148(18) 0.0175(19) 0.0108(18) -0.0037(15) 0.0010(14) -0.0005(15)
O5 0.0152(19) 0.0154(19) 0.0114(18) -0.0020(15) 0.0044(14) 0.0002(15)
O6 0.019(2) 0.027(2) 0.029(2) 0.0111(19) 0.0099(17) 0.0072(17)
O7 0.0149(17) 0.0100(18) 0.0131(18) -0.0012(15) 0.0032(14) -0.0018(15)
O8 0.029(3) 0.019(3) 0.020(3) 0.000 0.006(2) 0.000
B1 0.017(3) 0.014(3) 0.017(3) -0.005(2) 0.005(2) 0.003(2)
B2 0.012(3) 0.011(3) 0.012(3) 0.000(2) 0.004(2) -0.001(2)
B3 0.012(3) 0.014(3) 0.012(3) -0.003(2) 0.003(2) -0.001(2)

loop_
_atom_type_symbol
_atom_type_description
_atom_type_scat_dispersion_real
_atom_type_scat_dispersion_imag
_atom_type_scat_source
B B 0.0013 0.0007 'International Tables Vol C Tables 4.2.6.8 and 6.1.1.4'
O O 0.0106 0.0060 'International Tables Vol C Tables 4.2.6.8 and 6.1.1.4'
Nd Nd -0.1943 3.0179 'International Tables Vol C Tables 4.2.6.8 and 6.1.1.4'
H H 0.0000 0.0000 'International Tables Vol C Tables 4.2.6.8 and 6.1.1.4'

loop_
_geom_angle_atom_site_label_1
_geom_angle_atom_site_label_2
_geom_angle_atom_site_label_3
_geom_angle
_geom_angle_site_symmetry_1
_geom_angle_site_symmetry_3
O7 Nd1 O3 94.33(11) . .
O7 Nd1 O4 109.95(12) . .
O3 Nd1 O4 79.16(12) . .
O7 Nd1 O2 79.79(12) . 4_546
O3 Nd1 O2 87.30(12) . 4_546
O4 Nd1 O2 163.74(12) . 4_546
O7 Nd1 O2 94.62(11) . .
O3 Nd1 O2 157.97(12) . .
O4 Nd1 O2 116.27(12) . .
O2 Nd1 O2 74.56(10) 4_546 .
O7 Nd1 O5 152.34(11) . .
O3 Nd1 O5 110.56(11) . .
O4 Nd1 O5 87.17(11) . .
O2 Nd1 O5 89.23(12) 4_546 .
O2 Nd1 O5 57.85(11) . .
O7 Nd1 O2 57.57(11) . 4_556
O3 Nd1 O2 128.62(11) . 4_556
O4 Nd1 O2 73.46(11) . 4_556
O2 Nd1 O2 122.53(14) 4_546 4_556
O2 Nd1 O2 72.79(10) . 4_556
O5 Nd1 O2 110.54(11) . 4_556
O7 Nd1 O7 66.34(12) . 7_557
O3 Nd1 O7 52.84(11) . 7_557
O4 Nd1 O7 54.78(11) . 7_557
O2 Nd1 O7 122.52(11) 4_546 7_557
O2 Nd1 O7 148.63(11) . 7_557
O5 Nd1 O7 138.90(10) . 7_557
O2 Nd1 O7 75.90(11) 4_556 7_557
O7 Nd1 B2 28.99(14) . .
O3 Nd1 B2 116.04(13) . .
O4 Nd1 B2 94.25(15) . .
O2 Nd1 B2 99.80(14) 4_546 .
O2 Nd1 B2 79.99(14) . .
O5 Nd1 B2 132.80(13) . .
O2 Nd1 B2 28.91(13) 4_556 .
O7 Nd1 B2 71.57(13) 7_557 .
O7 Nd1 B2 122.91(14) . 4_546
O3 Nd1 B2 136.94(14) . 4_546
O4 Nd1 B2 104.00(13) . 4_546
O2 Nd1 B2 79.84(13) 4_546 4_546
O2 Nd1 B2 28.39(14) . 4_546
O5 Nd1 B2 29.48(14) . 4_546
O2 Nd1 B2 92.08(14) 4_556 4_546
O7 Nd1 B2 157.64(13) 7_557 4_546
B2 Nd1 B2 106.62(14) . 4_546
O7 Nd1 Nd1 73.29(8) . 4_556
O3 Nd1 Nd1 164.78(8) . 4_556
O4 Nd1 Nd1 96.49(9) . 4_556
O2 Nd1 Nd1 98.86(8) 4_546 4_556
O2 Nd1 Nd1 35.86(8) . 4_556
O5 Nd1 Nd1 83.57(8) . 4_556
O2 Nd1 Nd1 36.94(8) 4_556 4_556
O7 Nd1 Nd1 112.79(7) 7_557 4_556
B2 Nd1 Nd1 49.34(11) . 4_556
B2 Nd1 Nd1 58.20(11) 4_546 4_556
O7 Nd1 Nd1 86.97(8) . 4_546
O3 Nd1 Nd1 122.40(9) . 4_546
O4 Nd1 Nd1 152.43(8) . 4_546
O2 Nd1 Nd1 36.26(8) 4_546 4_546
O2 Nd1 Nd1 38.32(8) . 4_546
O5 Nd1 Nd1 69.81(8) . 4_546
O2 Nd1 Nd1 99.96(8) 4_556 4_546
O7 Nd1 Nd1 150.97(7) 7_557 4_546
B2 Nd1 Nd1 90.83(11) . 4_546
B2 Nd1 Nd1 48.79(11) 4_546 4_546
Nd1 Nd1 Nd1 66.872(18) 4_556 4_546
B1 O1 B3 124.5(4) . 1_545
B2 O2 Nd1 125.8(3) 4_546 4_556
B2 O2 Nd1 98.2(3) 4_546 .
Nd1 O2 Nd1 107.88(13) 4_556 .
B2 O2 Nd1 93.8(3) 4_546 4_546
Nd1 O2 Nd1 122.53(14) 4_556 4_546
Nd1 O2 Nd1 104.74(13) . 4_546
B3 O3 B2 130.5(4) 1_545 7_557
B3 O3 Nd1 118.6(3) 1_545 .
B2 O3 Nd1 106.2(3) 7_557 .
B3 O4 Nd1 104.8(3) . .
B1 O5 B2 116.3(4) 6_545 4_546
B1 O5 Nd1 139.6(3) 6_545 .
B2 O5 Nd1 96.9(3) 4_546 .
B3 O7 B2 119.8(4) 7_557 .
B3 O7 Nd1 133.5(3) 7_557 .
B2 O7 Nd1 99.5(3) . .
B3 O7 Nd1 91.3(3) 7_557 7_557
B2 O7 Nd1 90.3(3) . 7_557
Nd1 O7 Nd1 113.66(12) . 7_557
O1 B1 O6 121.1(5) . .
O1 B1 O5 122.1(5) . 6_546
O6 B1 O5 116.8(5) . 6_546
O3 B2 O2 116.6(4) 7_557 4_556
O3 B2 O7 104.4(4) 7_557 .
O2 B2 O7 108.0(4) 4_556 .
O3 B2 O5 111.3(4) 7_557 4_556
O2 B2 O5 106.9(4) 4_556 4_556
O7 B2 O5 109.4(4) . 4_556
O3 B2 Nd1 133.7(3) 7_557 .
O2 B2 Nd1 57.3(2) 4_556 .
O7 B2 Nd1 51.5(2) . .
O5 B2 Nd1 114.1(3) 4_556 .
O3 B2 Nd1 135.1(3) 7_557 4_556
O2 B2 Nd1 53.4(2) 4_556 4_556
O7 B2 Nd1 120.5(3) . 4_556
O5 B2 Nd1 53.6(2) 4_556 4_556
Nd1 B2 Nd1 81.87(14) . 4_556
O3 B3 O7 108.7(4) 1_565 7_557
O3 B3 O4 106.2(4) 1_565 .
O7 B3 O4 109.1(4) 7_557 .
O3 B3 O1 112.8(4) 1_565 1_565
O7 B3 O1 110.2(4) 7_557 1_565
O4 B3 O1 109.7(4) . 1_565

loop_
_geom_bond_atom_site_label_1
_geom_bond_atom_site_label_2
_geom_bond_distance
_geom_bond_site_symmetry_2
Nd1 O7 2.389(3) .
Nd1 O3 2.404(3) .
Nd1 O4 2.440(4) .
Nd1 O2 2.439(4) 4_546
Nd1 O2 2.463(4) .
Nd1 O5 2.463(3) .
Nd1 O2 2.541(4) 4_556
Nd1 O7 2.762(3) 7_557
Nd1 B2 3.012(6) .
Nd1 B2 3.037(6) 4_546
Nd1 Nd1 3.9628(8) 4_556
Nd1 Nd1 3.9628(8) 4_546
O1 B1 1.360(7) .
O1 B3 1.485(7) 1_545
O2 B2 1.459(7) 4_546
O2 Nd1 2.439(4) 4_556
O2 Nd1 2.541(4) 4_546
O3 B3 1.441(7) 1_545
O3 B2 1.457(7) 7_557
O4 B3 1.482(6) .
O5 B1 1.377(7) 6_545
O5 B2 1.505(7) 4_546
O6 B1 1.373(7) .
O7 B3 1.476(7) 7_557
O7 B2 1.480(7) .
O7 Nd1 2.762(3) 7_557
B1 O5 1.377(7) 6_546
B2 O3 1.457(7) 7_557
B2 O2 1.459(7) 4_556
B2 O5 1.505(7) 4_556
B2 Nd1 3.037(5) 4_556
B3 O3 1.441(7) 1_565
B3 O7 1.476(7) 7_557
B3 O1 1.485(7) 1_565
